data_7700903
loop_
_publ_author_name
'Li, Y. N.'
'Zhao, D.'
'Zhang, R. J.'
'Li, F. F.'
'Shi, L. Y.'
'Yao, Q. X.'
'Han, X. Y.'
'Cui, X. Q.'

_publ_section_title
;
 A new diphosphate
 Ba<sub>2</sub>LiGa(P<sub>2</sub>O<sub>7</sub>)<sub>2</sub>: synthesis,
 crystal structure and Eu<sup>3+</sup>-activated fluorescence performance.
;
_journal_issue 36
_journal_name_full 'Dalton transactions (Cambridge, England : 2003)'
_journal_page_first 13780
_journal_page_last 13788
_journal_paper_doi 10.1039/c9dt03105g
_journal_volume 48
_journal_year 2019
_chemical_formula_sum 'Ba2 Ga Li O14 P4'
_chemical_formula_weight 699.22
_space_group_crystal_system triclinic
_space_group_IT_number 2
_space_group_name_Hall '-P 1'
_space_group_name_H-M_alt 'P -1'
_symmetry_space_group_name_Hall '-P 1'
_symmetry_space_group_name_H-M 'P -1'
_audit_creation_method SHELXL-2017/1
_audit_update_record
;
2019-04-24 # Formatted by publCIF

;
_cell_angle_alpha 73.463(2)
_cell_angle_beta 82.1960(10)
_cell_angle_gamma 81.571(2)
_cell_formula_units_Z 2
_cell_length_a 7.6289(8)
_cell_length_b 8.5139(8)
_cell_length_c 9.1246(9)
_cell_measurement_reflns_used 736
_cell_measurement_temperature 296(2)
_cell_measurement_theta_max 24.10
_cell_measurement_theta_min 2.91
_cell_volume 559.23(10)
_computing_cell_refinement SAINT
_computing_data_collection 'SMART Apex2'
_computing_data_reduction SAINT
_computing_molecular_graphics SHELXL
_computing_publication_material SHELXTL
_computing_structure_refinement SHELXL-2017/1
_computing_structure_solution SHELXS
_diffrn_ambient_temperature 296(2)
_diffrn_detector_area_resol_mean 83.33
_diffrn_measured_fraction_theta_full 0.996
_diffrn_measured_fraction_theta_max 0.946
_diffrn_measurement_device_type 'Bruker Smart Apex2 CCD area detector'
_diffrn_measurement_method '\w scans'
_diffrn_radiation_type MoK\a
_diffrn_radiation_wavelength 0.71073
_diffrn_reflns_av_R_equivalents 0.0237
_diffrn_reflns_av_unetI/netI 0.0526
_diffrn_reflns_Laue_measured_fraction_full 0.996
_diffrn_reflns_Laue_measured_fraction_max 0.946
_diffrn_reflns_limit_h_max 10
_diffrn_reflns_limit_h_min -10
_diffrn_reflns_limit_k_max 4
_diffrn_reflns_limit_k_min -11
_diffrn_reflns_limit_l_max 11
_diffrn_reflns_limit_l_min -12
_diffrn_reflns_number 3760
_diffrn_reflns_point_group_measured_fraction_full 0.996
_diffrn_reflns_point_group_measured_fraction_max 0.946
_diffrn_reflns_theta_full 25.242
_diffrn_reflns_theta_max 28.281
_diffrn_reflns_theta_min 2.340
_diffrn_source 'fine-focus sealed tube'
_exptl_absorpt_coefficient_mu 10.013
_exptl_absorpt_correction_T_max 0.594
_exptl_absorpt_correction_T_min 0.302
_exptl_absorpt_correction_type multi-scan
_exptl_crystal_colour colorless
_exptl_crystal_density_diffrn 4.152
_exptl_crystal_description block
_exptl_crystal_F_000 636
_exptl_crystal_size_max 0.140
_exptl_crystal_size_mid 0.130
_exptl_crystal_size_min 0.110
_refine_diff_density_max 1.109
_refine_diff_density_min -1.371
_refine_diff_density_rms 0.279
_refine_ls_extinction_coef 0.0040(4)
_refine_ls_extinction_expression Fc^*^=kFc[1+0.001xFc^2^\l^3^/sin(2\q)]^-1/4^
_refine_ls_extinction_method 'SHELXL-2017/1 (Sheldrick 2017)'
_refine_ls_goodness_of_fit_ref 1.013
_refine_ls_hydrogen_treatment undef
_refine_ls_matrix_type full
_refine_ls_number_parameters 200
_refine_ls_number_reflns 2616
_refine_ls_number_restraints 0
_refine_ls_restrained_S_all 1.013
_refine_ls_R_factor_all 0.0445
_refine_ls_R_factor_gt 0.0339
_refine_ls_shift/su_max 0.000
_refine_ls_shift/su_mean 0.000
_refine_ls_structure_factor_coef Fsqd
_refine_ls_weighting_details 'w=1/[\s^2^(Fo^2^)+(0.0337P)^2^] where P=(Fo^2^+2Fc^2^)/3'
_refine_ls_weighting_scheme calc
_refine_ls_wR_factor_gt 0.0704
_refine_ls_wR_factor_ref 0.0762
_reflns_Friedel_coverage 0.000
_reflns_number_gt 2164
_reflns_number_total 2616
_reflns_threshold_expression 'I > 2\s(I)'
_cod_data_source_file c9dt03105g1.cif
_cod_data_source_block a
_cod_depositor_comments 'Adding full bibliography for 7700903.cif.'
_cod_original_cell_volume 559.24(10)
_cod_database_code 7700903
_publcif_datablock.id {a1f7d063-8d4e-4cc4-ae81-3834f39a7691}

_shelx_shelxl_version_number 2017/1
_shelx_space_group_comment
;
The symmetry employed for this shelxl refinement is uniquely defined
by the following loop, which should always be used as a source of
symmetry information in preference to the above space-group names.
They are only intended as comments.
;
_shelx_estimated_absorpt_t_min 0.335
_shelx_estimated_absorpt_t_max 0.406
_publcif_info_exptl_table_max_cols 4
_publcif_info_exptl_table_use_headnotes n
_publcif_funding_html
;
;

loop_
_space_group_symop_operation_xyz
'x, y, z'
'-x, -y, -z'

loop_
_atom_site_label
_atom_site_type_symbol
_atom_site_fract_x
_atom_site_fract_y
_atom_site_fract_z
_atom_site_U_iso_or_equiv
_atom_site_adp_type
_atom_site_occupancy
_atom_site_site_symmetry_order
_atom_site_calc_flag
Li1 Li 0.3793(19) 0.0992(18) 0.3250(16) 0.026(3) Uani 1 1 d
Ba1 Ba 0.91307(5) 0.01699(5) 0.21993(4) 0.00840(12) Uani 1 1 d
Ba2 Ba 0.07552(5) 0.51094(5) 0.26200(4) 0.00956(12) Uani 1 1 d
Ga1 Ga 0.60706(9) 0.43480(9) 0.23717(8) 0.00584(17) Uani 1 1 d
P1 P 0.8171(2) 0.2192(2) 0.51212(18) 0.0066(3) Uani 1 1 d
P2 P 0.4407(2) 0.2797(2) 0.57618(18) 0.0061(3) Uani 1 1 d
P3 P 0.7778(2) 0.7261(2) -0.00288(18) 0.0060(3) Uani 1 1 d
P4 P 0.4009(2) 0.7462(2) 0.02820(19) 0.0065(3) Uani 1 1 d
O1 O 0.8168(6) 0.0377(6) 0.5601(5) 0.0108(10) Uani 1 1 d
O2 O 0.8061(6) 0.2911(6) 0.3368(5) 0.0089(10) Uani 1 1 d
O3 O 0.9713(6) 0.2829(6) 0.5579(5) 0.0096(10) Uani 1 1 d
O4 O 0.6424(6) 0.2992(6) 0.5942(5) 0.0071(9) Uani 1 1 d
O5 O 0.4071(6) 0.1036(6) 0.6448(5) 0.0110(10) Uani 1 1 d
O6 O 0.3333(6) 0.4031(6) 0.6539(5) 0.0085(10) Uani 1 1 d
O7 O 0.4271(6) 0.3305(6) 0.4009(5) 0.0092(10) Uani 1 1 d
O8 O 0.7813(6) 0.5380(5) 0.0695(5) 0.0078(9) Uani 1 1 d
O9 O 0.9091(6) 0.7926(6) 0.0648(5) 0.0105(10) Uani 1 1 d
O10 O 0.8077(6) 0.7673(6) -0.1755(5) 0.0104(10) Uani 1 1 d
O11 O 0.5835(6) 0.8115(6) 0.0383(5) 0.0080(9) Uani 1 1 d
O12 O 0.4111(6) 0.5698(6) 0.1368(5) 0.0081(10) Uani 1 1 d
O13 O 0.2474(6) 0.8549(6) 0.0744(5) 0.0114(10) Uani 1 1 d
O14 O 0.4042(6) 0.7420(6) -0.1399(5) 0.0105(10) Uani 1 1 d

loop_
_atom_site_aniso_label
_atom_site_aniso_U_11
_atom_site_aniso_U_22
_atom_site_aniso_U_33
_atom_site_aniso_U_23
_atom_site_aniso_U_13
_atom_site_aniso_U_12
Li1 0.023(8) 0.023(8) 0.025(7) 0.010(6) -0.006(6) -0.009(6)
Ba1 0.0089(2) 0.0074(2) 0.0092(2) -0.00226(15) -0.00205(15) -0.00092(15)
Ba2 0.0088(2) 0.0097(2) 0.0110(2) -0.00385(15) -0.00063(15) -0.00171(15)
Ga1 0.0051(4) 0.0060(4) 0.0059(3) -0.0001(3) -0.0017(3) -0.0008(3)
P1 0.0064(8) 0.0072(8) 0.0055(8) -0.0009(6) -0.0007(6) 0.0002(6)
P2 0.0057(8) 0.0062(8) 0.0065(8) -0.0013(6) -0.0008(6) -0.0016(6)
P3 0.0049(8) 0.0064(8) 0.0068(8) -0.0021(6) -0.0004(6) -0.0008(6)
P4 0.0060(8) 0.0064(8) 0.0067(8) 0.0000(6) -0.0029(6) -0.0010(6)
O1 0.013(3) 0.007(2) 0.012(2) -0.0034(19) 0.0007(19) -0.0018(19)
O2 0.009(2) 0.014(3) 0.005(2) -0.0036(18) -0.0035(18) 0.001(2)
O3 0.009(2) 0.012(2) 0.009(2) -0.0015(19) -0.0054(18) -0.0052(19)
O4 0.004(2) 0.013(2) 0.004(2) -0.0019(18) -0.0029(17) 0.0000(18)
O5 0.012(3) 0.003(2) 0.017(2) -0.0023(19) 0.000(2) -0.0004(19)
O6 0.011(3) 0.007(2) 0.008(2) -0.0033(18) 0.0005(18) 0.0009(19)
O7 0.009(2) 0.014(2) 0.007(2) -0.0046(19) 0.0005(18) -0.004(2)
O8 0.009(2) 0.004(2) 0.009(2) 0.0017(17) -0.0012(18) -0.0033(18)
O9 0.007(2) 0.013(3) 0.013(2) -0.0047(19) 0.0001(19) -0.005(2)
O10 0.010(3) 0.010(2) 0.010(2) -0.0021(19) -0.0016(19) -0.0002(19)
O11 0.008(2) 0.008(2) 0.009(2) -0.0030(18) -0.0030(18) 0.0002(18)
O12 0.009(2) 0.009(2) 0.007(2) 0.0008(18) -0.0016(18) -0.0052(19)
O13 0.003(2) 0.017(3) 0.013(2) -0.004(2) 0.0001(18) 0.0019(19)
O14 0.014(3) 0.007(2) 0.011(2) -0.0028(19) -0.0052(19) 0.0006(19)

loop_
_atom_type_symbol
_atom_type_description
_atom_type_scat_dispersion_real
_atom_type_scat_dispersion_imag
_atom_type_scat_source
Ba Ba -0.3244 2.2819 'International Tables Vol C Tables 4.2.6.8 and 6.1.1.4'
Ga Ga 0.2307 1.6083 'International Tables Vol C Tables 4.2.6.8 and 6.1.1.4'
Li Li -0.0003 0.0001 'International Tables Vol C Tables 4.2.6.8 and 6.1.1.4'
O O 0.0106 0.0060 'International Tables Vol C Tables 4.2.6.8 and 6.1.1.4'
P P 0.1023 0.0942 'International Tables Vol C Tables 4.2.6.8 and 6.1.1.4'

loop_
_geom_angle_atom_site_label_1
_geom_angle_atom_site_label_2
_geom_angle_atom_site_label_3
_geom_angle
_geom_angle_site_symmetry_1
_geom_angle_site_symmetry_3
O1 Li1 O10 86.7(6) 2_656 2_665
O1 Li1 O5 96.1(6) 2_656 2_656
O10 Li1 O5 142.9(8) 2_665 2_656
O1 Li1 O7 119.4(7) 2_656 .
O10 Li1 O7 93.7(6) 2_665 .
O5 Li1 O7 116.1(6) 2_656 .
O1 Li1 O14 168.5(8) 2_656 2_665
O10 Li1 O14 85.2(5) 2_665 2_665
O5 Li1 O14 85.5(5) 2_656 2_665
O7 Li1 O14 69.4(4) . 2_665
O12 Ga1 O2 178.11(19) . .
O12 Ga1 O14 92.74(19) . 2_665
O2 Ga1 O14 85.37(19) . 2_665
O12 Ga1 O8 91.95(18) . .
O2 Ga1 O8 88.22(18) . .
O14 Ga1 O8 91.34(19) 2_665 .
O12 Ga1 O7 86.78(18) . .
O2 Ga1 O7 93.01(19) . .
O14 Ga1 O7 87.44(19) 2_665 .
O8 Ga1 O7 178.19(18) . .
O12 Ga1 O6 97.68(19) . 2_666
O2 Ga1 O6 84.22(18) . 2_666
O14 Ga1 O6 169.04(19) 2_665 2_666
O8 Ga1 O6 84.95(18) . 2_666
O7 Ga1 O6 96.49(18) . 2_666
O1 P1 O3 115.6(3) . .
O1 P1 O2 111.8(3) . .
O3 P1 O2 109.1(2) . .
O1 P1 O4 108.3(3) . .
O3 P1 O4 105.1(3) . .
O2 P1 O4 106.3(3) . .
O5 P2 O6 115.9(3) . .
O5 P2 O7 110.5(3) . .
O6 P2 O7 112.2(3) . .
O5 P2 O4 109.5(3) . .
O6 P2 O4 102.8(3) . .
O7 P2 O4 105.1(2) . .
O9 P3 O10 112.5(3) . .
O9 P3 O8 109.9(3) . .
O10 P3 O8 111.4(3) . .
O9 P3 O11 108.1(3) . .
O10 P3 O11 106.6(3) . .
O8 P3 O11 108.2(2) . .
O13 P4 O14 112.3(3) . .
O13 P4 O12 112.4(3) . .
O14 P4 O12 110.6(3) . .
O13 P4 O11 110.6(3) . .
O14 P4 O11 105.7(2) . .
O12 P4 O11 104.8(2) . .

loop_
_geom_bond_atom_site_label_1
_geom_bond_atom_site_label_2
_geom_bond_distance
_geom_bond_site_symmetry_2
Li1 O1 2.021(13) 2_656
Li1 O10 2.088(15) 2_665
Li1 O5 2.177(16) 2_656
Li1 O7 2.355(15) .
Li1 O14 2.451(13) 2_665
Ba1 O9 2.688(5) 1_545
Ba1 O5 2.782(4) 2_656
Ba1 O2 2.806(5) .
Ba1 O3 2.879(5) 2_756
Ba1 O9 2.917(4) 2_765
Ba1 O10 2.926(4) 2_765
Ba1 O13 2.955(4) 2_665
Ba1 O14 2.962(5) 2_665
Ba1 O1 2.967(5) 2_756
Ba1 O13 3.044(5) 1_645
Ba1 O1 3.140(5) .
Ba1 P1 3.4078(17) 2_756
Ba2 O3 2.685(5) 2_666
Ba2 O10 2.699(5) 2_665
Ba2 O12 2.714(4) .
Ba2 O9 2.806(5) 1_455
Ba2 O2 2.866(4) 1_455
Ba2 O3 2.928(4) 1_455
Ba2 O8 2.977(4) 1_455
Ba2 O7 3.125(5) .
Ba2 O6 3.139(5) 2_566
Ba2 O8 3.194(4) 2_665
Ba2 O13 3.299(4) .
Ga1 O12 1.914(5) .
Ga1 O2 1.956(5) .
Ga1 O14 1.970(5) 2_665
Ga1 O8 1.976(4) .
Ga1 O7 1.988(4) .
Ga1 O6 2.046(4) 2_666
P1 O1 1.482(5) .
P1 O3 1.517(4) .
P1 O2 1.551(4) .
P1 O4 1.599(5) .
P2 O5 1.496(5) .
P2 O6 1.514(5) .
P2 O7 1.547(4) .
P2 O4 1.607(4) .
P3 O9 1.496(4) .
P3 O10 1.505(5) .
P3 O8 1.547(4) .
P3 O11 1.599(5) .
P4 O13 1.475(5) .
P4 O14 1.541(5) .
P4 O12 1.544(5) .
P4 O11 1.597(5) .

loop_
_publcif_info_datablock.id
_publcif_info_datablock.publ_exptl
_publcif_info_datablock.publ_geom
_publcif_info_datablock.structure
{a1f7d063-8d4e-4cc4-ae81-3834f39a7691} y y y

loop_
_publcif_info_exptl_table_extra_item
sin_theta_over_lambda_max

loop_
_publcif_info_tables.block_id
_publcif_info_tables.reference_item
{a1f7d063-8d4e-4cc4-ae81-3834f39a7691} '_publcif_info_datablock.publ_exptl'
